data_1570698
loop_
_publ_author_name
'Jiang, Yonggang'
'Liu, Dongxiang'
'Zhang, Lening'
'Qin, Cuirong'
'Li, Hui'
'Yang, Haitao'
'Walsh, Patrick J.'
'Yang, Xiaodong'

_publ_section_title
;
 Efficient construction of functionalized pyrroloindolines through cascade
 radical cyclization/intermolecular coupling.
;
_journal_issue 6
_journal_name_full 'Chemical science'
_journal_page_first 2205
_journal_page_last 2210
_journal_paper_doi 10.1039/d3sc05210a
_journal_volume 15
_journal_year 2024
_chemical_absolute_configuration unk
_chemical_formula_moiety 'C32 H27 F2 N3 O'
_chemical_formula_sum 'C32 H27 F2 N3 O'
_chemical_formula_weight 507.56
_space_group_crystal_system monoclinic
_space_group_IT_number 9
_space_group_name_Hall 'C -2yc'
_space_group_name_H-M_alt 'C 1 c 1'
_atom_sites_solution_hydrogens geom
_atom_sites_solution_primary direct
_audit_creation_date 2023-09-05
_audit_creation_method
;
FinalCif V88 by Daniel Kratzert, Freiburg 2023,
https://github.com/dkratzert/FinalCif
;
_audit_update_record
;
2023-09-07 deposited with the CCDC.	2024-01-04 downloaded from the CCDC.
;
_cell_angle_alpha 90
_cell_angle_beta 111.468(4)
_cell_angle_gamma 90
_cell_formula_units_Z 4
_cell_length_a 14.9152(16)
_cell_length_b 9.8681(9)
_cell_length_c 18.7455(19)
_cell_measurement_reflns_used 6070
_cell_measurement_temperature 100.00
_cell_measurement_theta_max 28.16
_cell_measurement_theta_min 2.33
_cell_volume 2567.6(5)
_computing_cell_refinement 'SAINT V8.40B'
_computing_data_reduction 'SAINT V8.40B'
_computing_molecular_graphics 'Olex2 1.5 (Dolomanov et al., 2009)'
_computing_publication_material 'Olex2 1.5 (Dolomanov et al., 2009)'
_computing_structure_refinement 'SHELXL 2018/3 (Sheldrick, 2015)'
_computing_structure_solution 'SHELXT 2018/2 (Sheldrick, 2018)'
_diffrn_ambient_environment N~2~
_diffrn_ambient_temperature 100.00
_diffrn_detector CPAD
_diffrn_detector_area_resol_mean 7.41
_diffrn_detector_type 'Bruker PHOTON'
_diffrn_measured_fraction_theta_full 0.998
_diffrn_measured_fraction_theta_max 0.994
_diffrn_measurement_device 'three-circle diffractometer'
_diffrn_measurement_device_type 'Bruker D8 VENTURE dual wavelength Mo/Cu'
_diffrn_measurement_method '\w and \f scans'
_diffrn_measurement_specimen_support 'MiTeGen micromount'
_diffrn_radiation_monochromator 'mirror optics'
_diffrn_radiation_probe x-ray
_diffrn_radiation_type MoK\a
_diffrn_radiation_wavelength 0.71073
_diffrn_reflns_av_R_equivalents 0.0664
_diffrn_reflns_av_unetI/netI 0.0740
_diffrn_reflns_Laue_measured_fraction_full 0.998
_diffrn_reflns_Laue_measured_fraction_max 0.994
_diffrn_reflns_limit_h_max 19
_diffrn_reflns_limit_h_min -17
_diffrn_reflns_limit_k_max 13
_diffrn_reflns_limit_k_min -13
_diffrn_reflns_limit_l_max 23
_diffrn_reflns_limit_l_min -25
_diffrn_reflns_number 16313
_diffrn_reflns_point_group_measured_fraction_full 0.956
_diffrn_reflns_point_group_measured_fraction_max 0.903
_diffrn_reflns_theta_full 25.242
_diffrn_reflns_theta_max 28.386
_diffrn_reflns_theta_min 2.335
_diffrn_source 'microfocus sealed X-ray tube'
_diffrn_source_current 1.4
_diffrn_source_power 0.07
_diffrn_source_type 'Incoatec I\ms'
_diffrn_source_voltage 50.0
_exptl_absorpt_coefficient_mu 0.090
_exptl_absorpt_correction_T_max 0.7457
_exptl_absorpt_correction_T_min 0.5380
_exptl_absorpt_correction_type multi-scan
_exptl_absorpt_process_details
;
SADABS-2016/2 (Bruker,2016/2) was used for absorption correction.
wR2(int) was 0.1031 before and 0.0787 after correction.
The Ratio of minimum to maximum transmission is 0.7215.
The \l/2 correction factor is Not present.
;
_exptl_crystal_colour colourless
_exptl_crystal_colour_primary colourless
_exptl_crystal_density_diffrn 1.313
_exptl_crystal_description block
_exptl_crystal_F_000 1064
_exptl_crystal_size_max 0.19
_exptl_crystal_size_mid 0.17
_exptl_crystal_size_min 0.16
_refine_diff_density_max 0.227
_refine_diff_density_min -0.221
_refine_diff_density_rms 0.053
_refine_ls_abs_structure_details
;
 Flack x determined using 1753 quotients [(I+)-(I-)]/[(I+)+(I-)]
 (Parsons, Flack and Wagner, Acta Cryst. B69 (2013) 249-259).
;
_refine_ls_abs_structure_Flack 0.2(6)
_refine_ls_extinction_method none
_refine_ls_goodness_of_fit_ref 1.075
_refine_ls_hydrogen_treatment constr
_refine_ls_matrix_type full
_refine_ls_number_parameters 345
_refine_ls_number_reflns 5799
_refine_ls_number_restraints 2
_refine_ls_restrained_S_all 1.075
_refine_ls_R_factor_all 0.0640
_refine_ls_R_factor_gt 0.0503
_refine_ls_shift/su_max 0.000
_refine_ls_shift/su_mean 0.000
_refine_ls_structure_factor_coef Fsqd
_refine_ls_weighting_details 'w=1/[\s^2^(Fo^2^)+(0.0525P)^2^+0.0218P] where P=(Fo^2^+2Fc^2^)/3'
_refine_ls_weighting_scheme calc
_refine_ls_wR_factor_gt 0.1114
_refine_ls_wR_factor_ref 0.1184
_reflns_Friedel_coverage 0.815
_reflns_Friedel_fraction_full 0.913
_reflns_Friedel_fraction_max 0.812
_reflns_number_gt 4877
_reflns_number_total 5799
_reflns_threshold_expression 'I > 2\s(I)'
_cod_data_source_file d3sc05210a2.cif
_cod_data_source_block 1
_cod_depositor_comments 'Adding full bibliography for 1570698--1570699.cif.'
_cod_original_sg_symbol_H-M 'C c'
_cod_database_code 1570698
_shelx_shelxl_version_number 2018/3
_olex2_refinement_description
;
1. Fixed Uiso
 At 1.2 times of:
  All C(H) groups, All C(H,H) groups
 At 1.5 times of:
  All C(H,H,H) groups
2.a Ternary CH refined with riding coordinates:
 C8(H8), C13(H13)
2.b Secondary CH2 refined with riding coordinates:
 C9(H9A,H9B)
2.c Aromatic/amide H refined with riding coordinates:
 C32(H32), C2(H2), C28(H28), C19(H19), C17(H17), C29(H29), C22(H22), C15(H15),
 C31(H31), C24(H24), C26(H26), C30(H30), C25(H25), C5(H5), C4(H4), C23(H23),
 C3(H3)
2.d Idealised Me refined as rotating group:
 C11(H11A,H11B,H11C), C12(H12A,H12B,H12C)
;
_olex2_submission_special_instructions 'No special instructions were received'
_shelx_space_group_comment
;
The symmetry employed for this shelxl refinement is uniquely defined
by the following loop, which should always be used as a source of
symmetry information in preference to the above space-group names.
They are only intended as comments.
;
_shelx_estimated_absorpt_t_min 0.983
_shelx_estimated_absorpt_t_max 0.986
_olex2_diffrn_ambient_temperature_device 'Oxford Cryostream 800'

loop_
_space_group_symop_operation_xyz
'x, y, z'
'x, -y, z+1/2'
'x+1/2, y+1/2, z'
'x+1/2, -y+1/2, z+1/2'

loop_
_atom_site_label
_atom_site_type_symbol
_atom_site_fract_x
_atom_site_fract_y
_atom_site_fract_z
_atom_site_U_iso_or_equiv
_atom_site_adp_type
_atom_site_occupancy
_atom_site_site_symmetry_order
_atom_site_calc_flag
_atom_site_refinement_flags_posn
_atom_site_refinement_flags_adp
_atom_site_refinement_flags_occupancy
_atom_site_disorder_assembly
_atom_site_disorder_group
F1 F 0.22845(15) 0.77340(19) 0.27544(11) 0.0327(5) Uani 1 1 d . . . . .
F2 F 0.43078(15) 1.15401(18) 0.32447(11) 0.0303(5) Uani 1 1 d . . . . .
O1 O 0.63519(17) 0.4351(2) 0.65102(13) 0.0237(5) Uani 1 1 d . . . . .
N3 N 0.45393(18) 0.7071(3) 0.54378(14) 0.0176(5) Uani 1 1 d . . . . .
N1 N 0.58519(19) 0.4614(3) 0.52056(14) 0.0195(6) Uani 1 1 d . . . . .
N2 N 0.6216(2) 0.5609(3) 0.41437(15) 0.0232(6) Uani 1 1 d . . . . .
C20 C 0.4262(2) 0.7576(3) 0.59497(16) 0.0161(6) Uani 1 1 d . . . . .
C27 C 0.3721(2) 0.6706(3) 0.63046(16) 0.0154(6) Uani 1 1 d . . . . .
C10 C 0.6243(2) 0.5047(3) 0.59428(17) 0.0185(6) Uani 1 1 d . . . . .
C32 C 0.3950(2) 0.5338(3) 0.64641(18) 0.0212(6) Uani 1 1 d . . . . .
H32 H 0.445149 0.493858 0.633663 0.025 Uiso 1 1 calc R U . . .
C2 C 0.7095(2) 0.8913(3) 0.49122(18) 0.0222(7) Uani 1 1 d . . . . .
H2 H 0.704793 0.948070 0.530642 0.027 Uiso 1 1 calc R U . . .
C18 C 0.3103(2) 0.8401(3) 0.31961(18) 0.0232(7) Uani 1 1 d . . . . .
C28 C 0.2974(2) 0.7260(3) 0.64856(18) 0.0223(7) Uani 1 1 d . . . . .
H28 H 0.282149 0.819306 0.638643 0.027 Uiso 1 1 calc R U . . .
C16 C 0.4103(3) 1.0283(3) 0.34362(18) 0.0227(7) Uani 1 1 d . . . . .
C14 C 0.4490(2) 0.8471(3) 0.43479(17) 0.0176(6) Uani 1 1 d . . . . .
C1 C 0.6607(2) 0.7690(3) 0.47488(17) 0.0198(6) Uani 1 1 d . . . . .
C19 C 0.3669(2) 0.7794(3) 0.38723(17) 0.0200(6) Uani 1 1 d . . . . .
H19 H 0.350306 0.693032 0.401181 0.024 Uiso 1 1 calc R U . . .
C9 C 0.6534(2) 0.6515(3) 0.59432(17) 0.0186(6) Uani 1 1 d . . . . .
H9A H 0.723859 0.659383 0.607607 0.022 Uiso 1 1 calc R U . . .
H9B H 0.635137 0.704567 0.631716 0.022 Uiso 1 1 calc R U . . .
C17 C 0.3289(3) 0.9639(3) 0.29482(18) 0.0244(7) Uani 1 1 d . . . . .
H17 H 0.288587 1.002567 0.247519 0.029 Uiso 1 1 calc R U . . .
C8 C 0.5654(2) 0.5691(3) 0.46425(17) 0.0194(6) Uani 1 1 d . . . . .
H8 H 0.494955 0.573013 0.432770 0.023 Uiso 1 1 calc R U . . .
C21 C 0.4450(2) 0.9014(3) 0.62356(18) 0.0188(6) Uani 1 1 d . . . . .
C29 C 0.2448(3) 0.6479(3) 0.68083(19) 0.0244(7) Uani 1 1 d . . . . .
H29 H 0.192868 0.686784 0.691599 0.029 Uiso 1 1 calc R U . . .
C22 C 0.3998(2) 1.0105(3) 0.57782(19) 0.0239(7) Uani 1 1 d . . . . .
H22 H 0.353308 0.995106 0.527985 0.029 Uiso 1 1 calc R U . . .
C13 C 0.5119(2) 0.7910(3) 0.51221(16) 0.0166(6) Uani 1 1 d . . . . .
H13 H 0.538228 0.869032 0.547758 0.020 Uiso 1 1 calc R U . . .
C15 C 0.4709(2) 0.9741(3) 0.41251(18) 0.0204(7) Uani 1 1 d . . . . .
H15 H 0.526423 1.022326 0.444031 0.024 Uiso 1 1 calc R U . . .
C31 C 0.3445(2) 0.4565(3) 0.68090(19) 0.0238(7) Uani 1 1 d . . . . .
H31 H 0.361723 0.364431 0.693466 0.029 Uiso 1 1 calc R U . . .
C7 C 0.5984(2) 0.7022(3) 0.51193(16) 0.0174(6) Uani 1 1 d . . . . .
C24 C 0.4907(3) 1.1639(3) 0.6776(2) 0.0309(8) Uani 1 1 d . . . . .
H24 H 0.507717 1.253808 0.695583 0.037 Uiso 1 1 calc R U . . .
C26 C 0.5111(2) 0.9236(3) 0.69775(19) 0.0229(7) Uani 1 1 d . . . . .
H26 H 0.540180 0.849112 0.730021 0.028 Uiso 1 1 calc R U . . .
C30 C 0.2684(2) 0.5131(3) 0.69719(18) 0.0239(7) Uani 1 1 d . . . . .
H30 H 0.232933 0.459082 0.719533 0.029 Uiso 1 1 calc R U . . .
C25 C 0.5340(3) 1.0560(3) 0.7241(2) 0.0291(8) Uani 1 1 d . . . . .
H25 H 0.579604 1.071853 0.774195 0.035 Uiso 1 1 calc R U . . .
C6 C 0.6695(2) 0.6847(3) 0.41782(18) 0.0217(7) Uani 1 1 d . . . . .
C5 C 0.7227(3) 0.7244(4) 0.37423(19) 0.0271(7) Uani 1 1 d . . . . .
H5 H 0.725953 0.668990 0.333814 0.033 Uiso 1 1 calc R U . . .
C4 C 0.7711(3) 0.8480(4) 0.3914(2) 0.0292(8) Uani 1 1 d . . . . .
H4 H 0.808857 0.876134 0.362802 0.035 Uiso 1 1 calc R U . . .
C11 C 0.5525(3) 0.3240(3) 0.4993(2) 0.0285(8) Uani 1 1 d . . . . .
H11A H 0.589015 0.283644 0.470524 0.043 Uiso 1 1 calc R U . . .
H11B H 0.483802 0.324683 0.467309 0.043 Uiso 1 1 calc R U . . .
H11C H 0.562624 0.270503 0.545655 0.043 Uiso 1 1 calc R U . . .
C23 C 0.4224(3) 1.1423(3) 0.6047(2) 0.0299(8) Uani 1 1 d . . . . .
H23 H 0.391388 1.217045 0.573517 0.036 Uiso 1 1 calc R U . . .
C3 C 0.7655(2) 0.9305(4) 0.44927(19) 0.0279(8) Uani 1 1 d . . . . .
H3 H 0.799744 1.013776 0.460455 0.033 Uiso 1 1 calc R U . . .
C12 C 0.5777(3) 0.4919(4) 0.3409(2) 0.0388(9) Uani 1 1 d . . . . .
H12A H 0.562065 0.398422 0.349610 0.058 Uiso 1 1 calc R U . . .
H12B H 0.622888 0.491563 0.313882 0.058 Uiso 1 1 calc R U . . .
H12C H 0.518603 0.539474 0.309768 0.058 Uiso 1 1 calc R U . . .

loop_
_atom_site_aniso_label
_atom_site_aniso_U_11
_atom_site_aniso_U_22
_atom_site_aniso_U_33
_atom_site_aniso_U_23
_atom_site_aniso_U_13
_atom_site_aniso_U_12
F1 0.0282(11) 0.0301(10) 0.0262(10) -0.0049(8) -0.0060(8) -0.0016(9)
F2 0.0384(12) 0.0223(10) 0.0292(10) 0.0079(8) 0.0114(9) 0.0008(9)
O1 0.0226(12) 0.0232(11) 0.0240(11) 0.0051(9) 0.0068(10) 0.0002(10)
N3 0.0147(13) 0.0199(12) 0.0166(12) 0.0023(10) 0.0037(10) 0.0009(10)
N1 0.0193(14) 0.0181(12) 0.0182(13) 0.0002(10) 0.0035(10) 0.0002(11)
N2 0.0262(15) 0.0243(13) 0.0206(13) -0.0036(11) 0.0104(12) 0.0013(12)
C20 0.0132(15) 0.0182(14) 0.0152(13) 0.0032(11) 0.0032(11) 0.0030(12)
C27 0.0125(15) 0.0185(14) 0.0136(13) 0.0005(11) 0.0028(11) -0.0005(11)
C10 0.0136(15) 0.0204(15) 0.0219(15) 0.0012(12) 0.0072(12) 0.0023(12)
C32 0.0169(15) 0.0217(15) 0.0232(15) -0.0019(12) 0.0053(13) 0.0002(13)
C2 0.0210(16) 0.0239(16) 0.0213(15) 0.0005(12) 0.0070(13) -0.0021(13)
C18 0.0205(17) 0.0243(16) 0.0199(15) -0.0059(12) 0.0017(13) 0.0029(13)
C28 0.0261(17) 0.0182(15) 0.0249(15) 0.0016(12) 0.0121(13) 0.0022(13)
C16 0.0284(18) 0.0197(14) 0.0226(16) 0.0042(13) 0.0125(14) 0.0048(14)
C14 0.0153(15) 0.0201(15) 0.0174(14) -0.0003(11) 0.0061(12) 0.0038(12)
C1 0.0150(15) 0.0251(15) 0.0179(14) 0.0038(12) 0.0045(12) 0.0046(13)
C19 0.0215(16) 0.0186(15) 0.0192(14) -0.0008(11) 0.0067(12) 0.0007(13)
C9 0.0147(15) 0.0220(15) 0.0173(14) 0.0009(11) 0.0038(12) -0.0007(12)
C17 0.0284(19) 0.0249(16) 0.0169(14) 0.0003(12) 0.0046(13) 0.0084(14)
C8 0.0179(15) 0.0195(14) 0.0183(14) -0.0014(11) 0.0036(12) 0.0035(12)
C21 0.0167(15) 0.0197(14) 0.0227(15) -0.0016(12) 0.0106(12) -0.0009(13)
C29 0.0237(17) 0.0244(15) 0.0291(17) 0.0017(13) 0.0144(14) 0.0021(14)
C22 0.0252(18) 0.0205(15) 0.0291(17) 0.0039(13) 0.0135(14) 0.0048(13)
C13 0.0171(15) 0.0173(13) 0.0154(14) -0.0006(11) 0.0061(12) 0.0002(12)
C15 0.0204(17) 0.0197(15) 0.0205(15) -0.0016(12) 0.0069(13) 0.0018(12)
C31 0.0258(18) 0.0184(14) 0.0265(16) 0.0036(13) 0.0090(14) 0.0016(13)
C7 0.0162(15) 0.0182(14) 0.0160(14) -0.0011(11) 0.0039(12) 0.0007(12)
C24 0.0276(19) 0.0192(16) 0.055(2) -0.0103(15) 0.0263(18) -0.0044(15)
C26 0.0179(16) 0.0253(15) 0.0271(16) -0.0012(13) 0.0100(13) 0.0007(13)
C30 0.0263(18) 0.0219(16) 0.0251(17) -0.0006(13) 0.0116(14) -0.0049(14)
C25 0.0197(18) 0.0300(18) 0.0370(19) -0.0111(15) 0.0097(15) -0.0059(14)
C6 0.0180(16) 0.0243(16) 0.0213(15) 0.0050(12) 0.0054(13) 0.0054(13)
C5 0.0271(19) 0.0329(19) 0.0229(16) 0.0051(14) 0.0111(14) 0.0111(15)
C4 0.0229(18) 0.041(2) 0.0275(17) 0.0120(15) 0.0137(14) 0.0046(16)
C11 0.0296(19) 0.0201(16) 0.0310(18) -0.0013(13) 0.0052(15) -0.0025(14)
C23 0.029(2) 0.0205(16) 0.048(2) 0.0034(15) 0.0242(17) 0.0027(15)
C3 0.0204(18) 0.0346(19) 0.0279(18) 0.0088(14) 0.0078(15) -0.0021(14)
C12 0.047(2) 0.045(2) 0.0263(18) -0.0135(17) 0.0150(17) -0.0084(19)

loop_
_atom_type_symbol
_atom_type_description
_atom_type_scat_dispersion_real
_atom_type_scat_dispersion_imag
_atom_type_scat_source
C C 0.0033 0.0016 'International Tables Vol C Tables 4.2.6.8 and 6.1.1.4'
H H 0.0000 0.0000 'International Tables Vol C Tables 4.2.6.8 and 6.1.1.4'
F F 0.0171 0.0103 'International Tables Vol C Tables 4.2.6.8 and 6.1.1.4'
N N 0.0061 0.0033 'International Tables Vol C Tables 4.2.6.8 and 6.1.1.4'
O O 0.0106 0.0060 'International Tables Vol C Tables 4.2.6.8 and 6.1.1.4'

loop_
_geom_angle_atom_site_label_1
_geom_angle_atom_site_label_2
_geom_angle_atom_site_label_3
_geom_angle
_geom_angle_site_symmetry_1
_geom_angle_site_symmetry_3
_geom_angle_publ_flag
C20 N3 C13 118.9(2) . . ?
C10 N1 C8 114.0(2) . . ?
C10 N1 C11 123.5(3) . . ?
C11 N1 C8 121.9(2) . . ?
C6 N2 C8 108.8(2) . . ?
C6 N2 C12 119.6(3) . . ?
C12 N2 C8 117.6(3) . . ?
N3 C20 C27 119.2(3) . . ?
N3 C20 C21 124.4(3) . . ?
C27 C20 C21 116.4(3) . . ?
C32 C27 C20 121.5(3) . . ?
C28 C27 C20 119.7(3) . . ?
C28 C27 C32 118.9(3) . . ?
O1 C10 N1 125.3(3) . . ?
O1 C10 C9 126.1(3) . . ?
N1 C10 C9 108.6(3) . . ?
C27 C32 H32 120.0 . . ?
C31 C32 C27 119.9(3) . . ?
C31 C32 H32 120.0 . . ?
C1 C2 H2 120.3 . . ?
C1 C2 C3 119.4(3) . . ?
C3 C2 H2 120.3 . . ?
F1 C18 C19 117.3(3) . . ?
F1 C18 C17 118.0(3) . . ?
C17 C18 C19 124.6(3) . . ?
C27 C28 H28 119.4 . . ?
C29 C28 C27 121.3(3) . . ?
C29 C28 H28 119.4 . . ?
F2 C16 C17 118.3(3) . . ?
F2 C16 C15 117.8(3) . . ?
C17 C16 C15 123.8(3) . . ?
C19 C14 C13 121.9(3) . . ?
C19 C14 C15 119.1(3) . . ?
C15 C14 C13 118.9(3) . . ?
C2 C1 C7 130.1(3) . . ?
C2 C1 C6 120.0(3) . . ?
C6 C1 C7 109.9(3) . . ?
C18 C19 C14 118.6(3) . . ?
C18 C19 H19 120.7 . . ?
C14 C19 H19 120.7 . . ?
C10 C9 H9A 110.7 . . ?
C10 C9 H9B 110.7 . . ?
C10 C9 C7 105.2(2) . . ?
H9A C9 H9B 108.8 . . ?
C7 C9 H9A 110.7 . . ?
C7 C9 H9B 110.7 . . ?
C18 C17 C16 115.1(3) . . ?
C18 C17 H17 122.5 . . ?
C16 C17 H17 122.5 . . ?
N1 C8 N2 114.3(3) . . ?
N1 C8 H8 110.3 . . ?
N1 C8 C7 105.2(2) . . ?
N2 C8 H8 110.3 . . ?
N2 C8 C7 106.1(3) . . ?
C7 C8 H8 110.3 . . ?
C22 C21 C20 121.7(3) . . ?
C22 C21 C26 120.0(3) . . ?
C26 C21 C20 118.3(3) . . ?
C28 C29 H29 120.2 . . ?
C30 C29 C28 119.5(3) . . ?
C30 C29 H29 120.2 . . ?
C21 C22 H22 119.9 . . ?
C21 C22 C23 120.2(3) . . ?
C23 C22 H22 119.9 . . ?
N3 C13 C14 110.0(2) . . ?
N3 C13 H13 108.1 . . ?
N3 C13 C7 107.1(2) . . ?
C14 C13 H13 108.1 . . ?
C14 C13 C7 115.1(2) . . ?
C7 C13 H13 108.1 . . ?
C16 C15 C14 118.8(3) . . ?
C16 C15 H15 120.6 . . ?
C14 C15 H15 120.6 . . ?
C32 C31 H31 119.8 . . ?
C32 C31 C30 120.4(3) . . ?
C30 C31 H31 119.8 . . ?
C1 C7 C9 114.3(3) . . ?
C1 C7 C8 102.9(2) . . ?
C1 C7 C13 114.1(2) . . ?
C9 C7 C8 103.9(2) . . ?
C9 C7 C13 108.4(2) . . ?
C13 C7 C8 112.7(2) . . ?
C25 C24 H24 119.7 . . ?
C25 C24 C23 120.6(3) . . ?
C23 C24 H24 119.7 . . ?
C21 C26 H26 120.3 . . ?
C25 C26 C21 119.5(3) . . ?
C25 C26 H26 120.3 . . ?
C29 C30 C31 119.9(3) . . ?
C29 C30 H30 120.0 . . ?
C31 C30 H30 120.0 . . ?
C24 C25 C26 120.2(3) . . ?
C24 C25 H25 119.9 . . ?
C26 C25 H25 119.9 . . ?
C1 C6 N2 111.3(3) . . ?
C5 C6 N2 127.6(3) . . ?
C5 C6 C1 121.1(3) . . ?
C6 C5 H5 121.0 . . ?
C6 C5 C4 118.1(3) . . ?
C4 C5 H5 121.0 . . ?
C5 C4 H4 119.3 . . ?
C3 C4 C5 121.4(3) . . ?
C3 C4 H4 119.3 . . ?
N1 C11 H11A 109.5 . . ?
N1 C11 H11B 109.5 . . ?
N1 C11 H11C 109.5 . . ?
H11A C11 H11B 109.5 . . ?
H11A C11 H11C 109.5 . . ?
H11B C11 H11C 109.5 . . ?
C22 C23 H23 120.2 . . ?
C24 C23 C22 119.5(3) . . ?
C24 C23 H23 120.2 . . ?
C2 C3 H3 120.0 . . ?
C4 C3 C2 120.0(3) . . ?
C4 C3 H3 120.0 . . ?
N2 C12 H12A 109.5 . . ?
N2 C12 H12B 109.5 . . ?
N2 C12 H12C 109.5 . . ?
H12A C12 H12B 109.5 . . ?
H12A C12 H12C 109.5 . . ?
H12B C12 H12C 109.5 . . ?

loop_
_geom_bond_atom_site_label_1
_geom_bond_atom_site_label_2
_geom_bond_distance
_geom_bond_site_symmetry_2
_geom_bond_publ_flag
F1 C18 1.367(4) . ?
F2 C16 1.357(4) . ?
O1 C10 1.226(4) . ?
N3 C20 1.277(4) . ?
N3 C13 1.469(4) . ?
N1 C10 1.358(4) . ?
N1 C8 1.451(4) . ?
N1 C11 1.446(4) . ?
N2 C8 1.468(4) . ?
N2 C6 1.404(4) . ?
N2 C12 1.459(4) . ?
C20 C27 1.491(4) . ?
C20 C21 1.507(4) . ?
C27 C32 1.397(4) . ?
C27 C28 1.390(4) . ?
C10 C9 1.512(4) . ?
C32 H32 0.9500 . ?
C32 C31 1.388(5) . ?
C2 H2 0.9500 . ?
C2 C1 1.384(4) . ?
C2 C3 1.395(5) . ?
C18 C19 1.377(4) . ?
C18 C17 1.371(5) . ?
C28 H28 0.9500 . ?
C28 C29 1.387(5) . ?
C16 C17 1.379(5) . ?
C16 C15 1.385(4) . ?
C14 C19 1.394(4) . ?
C14 C13 1.515(4) . ?
C14 C15 1.397(4) . ?
C1 C7 1.501(4) . ?
C1 C6 1.399(5) . ?
C19 H19 0.9500 . ?
C9 H9A 0.9900 . ?
C9 H9B 0.9900 . ?
C9 C7 1.543(4) . ?
C17 H17 0.9500 . ?
C8 H8 1.0000 . ?
C8 C7 1.563(4) . ?
C21 C22 1.388(4) . ?
C21 C26 1.396(4) . ?
C29 H29 0.9500 . ?
C29 C30 1.381(5) . ?
C22 H22 0.9500 . ?
C22 C23 1.392(5) . ?
C13 H13 1.0000 . ?
C13 C7 1.560(4) . ?
C15 H15 0.9500 . ?
C31 H31 0.9500 . ?
C31 C30 1.395(5) . ?
C24 H24 0.9500 . ?
C24 C25 1.377(5) . ?
C24 C23 1.390(6) . ?
C26 H26 0.9500 . ?
C26 C25 1.394(5) . ?
C30 H30 0.9500 . ?
C25 H25 0.9500 . ?
C6 C5 1.387(5) . ?
C5 H5 0.9500 . ?
C5 C4 1.394(5) . ?
C4 H4 0.9500 . ?
C4 C3 1.383(5) . ?
C11 H11A 0.9800 . ?
C11 H11B 0.9800 . ?
C11 H11C 0.9800 . ?
C23 H23 0.9500 . ?
C3 H3 0.9500 . ?
C12 H12A 0.9800 . ?
C12 H12B 0.9800 . ?
C12 H12C 0.9800 . ?

loop_
_geom_torsion_atom_site_label_1
_geom_torsion_atom_site_label_2
_geom_torsion_atom_site_label_3
_geom_torsion_atom_site_label_4
_geom_torsion
_geom_torsion_site_symmetry_1
_geom_torsion_site_symmetry_2
_geom_torsion_site_symmetry_3
_geom_torsion_site_symmetry_4
_geom_torsion_publ_flag
F1 C18 C19 C14 -177.8(3) . . . . ?
F1 C18 C17 C16 177.3(3) . . . . ?
F2 C16 C17 C18 -177.1(3) . . . . ?
F2 C16 C15 C14 177.5(3) . . . . ?
O1 C10 C9 C7 -163.7(3) . . . . ?
N3 C20 C27 C32 37.4(4) . . . . ?
N3 C20 C27 C28 -142.8(3) . . . . ?
N3 C20 C21 C22 69.9(4) . . . . ?
N3 C20 C21 C26 -109.1(4) . . . . ?
N3 C13 C7 C1 175.0(2) . . . . ?
N3 C13 C7 C9 -56.3(3) . . . . ?
N3 C13 C7 C8 58.2(3) . . . . ?
N1 C10 C9 C7 17.3(3) . . . . ?
N1 C8 C7 C1 130.0(3) . . . . ?
N1 C8 C7 C9 10.5(3) . . . . ?
N1 C8 C7 C13 -106.7(3) . . . . ?
N2 C8 C7 C1 8.5(3) . . . . ?
N2 C8 C7 C9 -111.0(3) . . . . ?
N2 C8 C7 C13 131.8(2) . . . . ?
N2 C6 C5 C4 -174.7(3) . . . . ?
C20 N3 C13 C14 -100.8(3) . . . . ?
C20 N3 C13 C7 133.4(3) . . . . ?
C20 C27 C32 C31 178.7(3) . . . . ?
C20 C27 C28 C29 179.3(3) . . . . ?
C20 C21 C22 C23 -176.8(3) . . . . ?
C20 C21 C26 C25 176.3(3) . . . . ?
C27 C20 C21 C22 -110.7(3) . . . . ?
C27 C20 C21 C26 70.4(4) . . . . ?
C27 C32 C31 C30 2.4(5) . . . . ?
C27 C28 C29 C30 1.7(5) . . . . ?
C10 N1 C8 N2 116.0(3) . . . . ?
C10 N1 C8 C7 0.1(4) . . . . ?
C10 C9 C7 C1 -127.8(3) . . . . ?
C10 C9 C7 C8 -16.4(3) . . . . ?
C10 C9 C7 C13 103.7(3) . . . . ?
C32 C27 C28 C29 -1.0(5) . . . . ?
C32 C31 C30 C29 -1.7(5) . . . . ?
C2 C1 C7 C9 -69.1(4) . . . . ?
C2 C1 C7 C8 178.9(3) . . . . ?
C2 C1 C7 C13 56.5(4) . . . . ?
C2 C1 C6 N2 174.9(3) . . . . ?
C2 C1 C6 C5 -3.3(5) . . . . ?
C28 C27 C32 C31 -1.0(4) . . . . ?
C28 C29 C30 C31 -0.3(5) . . . . ?
C14 C13 C7 C1 52.3(3) . . . . ?
C14 C13 C7 C9 -179.0(3) . . . . ?
C14 C13 C7 C8 -64.5(3) . . . . ?
C1 C2 C3 C4 0.7(5) . . . . ?
C1 C6 C5 C4 3.1(5) . . . . ?
C19 C18 C17 C16 -0.7(5) . . . . ?
C19 C14 C13 N3 -28.3(4) . . . . ?
C19 C14 C13 C7 92.8(4) . . . . ?
C19 C14 C15 C16 -0.2(5) . . . . ?
C17 C18 C19 C14 0.2(5) . . . . ?
C17 C16 C15 C14 -0.3(5) . . . . ?
C8 N1 C10 O1 169.9(3) . . . . ?
C8 N1 C10 C9 -11.1(4) . . . . ?
C8 N2 C6 C1 8.6(4) . . . . ?
C8 N2 C6 C5 -173.4(3) . . . . ?
C21 C20 C27 C32 -142.1(3) . . . . ?
C21 C20 C27 C28 37.7(4) . . . . ?
C21 C22 C23 C24 0.2(5) . . . . ?
C21 C26 C25 C24 0.9(5) . . . . ?
C22 C21 C26 C25 -2.6(5) . . . . ?
C13 N3 C20 C27 -176.6(2) . . . . ?
C13 N3 C20 C21 2.9(4) . . . . ?
C13 C14 C19 C18 176.4(3) . . . . ?
C13 C14 C15 C16 -176.5(3) . . . . ?
C15 C16 C17 C18 0.7(5) . . . . ?
C15 C14 C19 C18 0.2(5) . . . . ?
C15 C14 C13 N3 148.0(3) . . . . ?
C15 C14 C13 C7 -90.9(3) . . . . ?
C7 C1 C6 N2 -2.7(4) . . . . ?
C7 C1 C6 C5 179.1(3) . . . . ?
C26 C21 C22 C23 2.1(5) . . . . ?
C25 C24 C23 C22 -1.9(5) . . . . ?
C6 N2 C8 N1 -126.0(3) . . . . ?
C6 N2 C8 C7 -10.5(3) . . . . ?
C6 C1 C7 C9 108.2(3) . . . . ?
C6 C1 C7 C8 -3.7(3) . . . . ?
C6 C1 C7 C13 -126.2(3) . . . . ?
C6 C5 C4 C3 -1.1(5) . . . . ?
C5 C4 C3 C2 -0.8(5) . . . . ?
C11 N1 C10 O1 -1.3(5) . . . . ?
C11 N1 C10 C9 177.7(3) . . . . ?
C11 N1 C8 N2 -72.6(4) . . . . ?
C11 N1 C8 C7 171.4(3) . . . . ?
C23 C24 C25 C26 1.3(5) . . . . ?
C3 C2 C1 C7 178.4(3) . . . . ?
C3 C2 C1 C6 1.3(5) . . . . ?
C12 N2 C8 N1 94.0(3) . . . . ?
C12 N2 C8 C7 -150.6(3) . . . . ?
C12 N2 C6 C1 147.7(3) . . . . ?
C12 N2 C6 C5 -34.3(5) . . . . ?
